data_7700148
loop_
_publ_author_name
'Meng, Xianghe'
'Liang, Fei'
'Kang, Kaijin'
'Tang, Jian'
'Huang, Qian'
'Yin, Wenlong'
'Lin, Zheshuai'
'Xia, Mingjun'

_publ_section_title
;
 A rich structural chemistry in \p-conjugated hydroisocyanurates: layered
 structures of
 A<sub>2</sub>B(H<sub>2</sub>C<sub>3</sub>N<sub>3</sub>O<sub>3</sub>)<sub>4</sub>&#x00B7;nH<sub>2</sub>O
 (A = K, Rb, Cs; B = Mg, Ca; n = 4, 10) with high ultraviolet transparency
 and strong optical anisotropy.
;
_journal_issue 25
_journal_name_full 'Dalton transactions (Cambridge, England : 2003)'
_journal_page_first 9048
_journal_page_last 9052
_journal_paper_doi 10.1039/c9dt01871a
_journal_volume 48
_journal_year 2019
_chemical_formula_sum 'C12 H28 Cs2 Mg N12 O22'
_chemical_formula_weight 982.59
_space_group_IT_number 2
_space_group_name_Hall '-P 1'
_space_group_name_H-M_alt 'P -1'
_symmetry_space_group_name_Hall '-P 1'
_symmetry_space_group_name_H-M 'P -1'
_atom_sites_solution_hydrogens geom
_atom_sites_solution_primary direct
_atom_sites_solution_secondary difmap
_audit_creation_method SHELXL-97
_audit_update_record
;
2019-04-30 deposited with the CCDC.    2019-06-03 downloaded from the CCDC.
;
_cell_angle_alpha 113.871(3)
_cell_angle_beta 102.466(2)
_cell_angle_gamma 102.313(2)
_cell_formula_units_Z 1
_cell_length_a 6.7827(2)
_cell_length_b 11.4995(3)
_cell_length_c 11.8268(3)
_cell_measurement_temperature 293(2)
_cell_volume 775.59(5)
_computing_structure_refinement 'SHELXL-97 (Sheldrick, 1997)'
_computing_structure_solution 'SHELXS-97 (Sheldrick, 1990)'
_diffrn_ambient_temperature 293(2)
_diffrn_measured_fraction_theta_full 0.999
_diffrn_measured_fraction_theta_max 0.999
_diffrn_radiation_monochromator graphite
_diffrn_radiation_source 'fine-focus sealed tube'
_diffrn_radiation_type MoK\a
_diffrn_radiation_wavelength 0.71073
_diffrn_reflns_av_R_equivalents 0.0445
_diffrn_reflns_av_sigmaI/netI 0.0251
_diffrn_reflns_limit_h_max 8
_diffrn_reflns_limit_h_min -8
_diffrn_reflns_limit_k_max 14
_diffrn_reflns_limit_k_min -14
_diffrn_reflns_limit_l_max 14
_diffrn_reflns_limit_l_min -14
_diffrn_reflns_number 21393
_diffrn_reflns_theta_full 26.37
_diffrn_reflns_theta_max 26.37
_diffrn_reflns_theta_min 3.20
_exptl_absorpt_coefficient_mu 2.480
_exptl_crystal_density_diffrn 2.104
_exptl_crystal_density_method 'not measured'
_exptl_crystal_F_000 482
_refine_diff_density_max 0.437
_refine_diff_density_min -0.540
_refine_diff_density_rms 0.071
_refine_ls_extinction_method none
_refine_ls_goodness_of_fit_ref 1.076
_refine_ls_hydrogen_treatment mixed
_refine_ls_matrix_type full
_refine_ls_number_parameters 253
_refine_ls_number_reflns 3169
_refine_ls_number_restraints 10
_refine_ls_restrained_S_all 1.075
_refine_ls_R_factor_all 0.0236
_refine_ls_R_factor_gt 0.0212
_refine_ls_shift/su_max 0.001
_refine_ls_shift/su_mean 0.000
_refine_ls_structure_factor_coef Fsqd
_refine_ls_weighting_details 'calc w=1/[\s^2^(Fo^2^)+(0.0275P)^2^+0.2256P] where P=(Fo^2^+2Fc^2^)/3'
_refine_ls_weighting_scheme calc
_refine_ls_wR_factor_gt 0.0532
_refine_ls_wR_factor_ref 0.0543
_reflns_number_gt 2944
_reflns_number_total 3169
_reflns_threshold_expression >2sigma(I)
_cod_data_source_file c9dt01871a2.cif
_cod_data_source_block exp_3941_pl
_cod_depositor_comments 'Adding full bibliography for 7700146--7700149.cif.'
_cod_original_cell_volume 775.58(4)
_cod_database_code 7700148

loop_
_symmetry_equiv_pos_as_xyz
'x, y, z'
'-x, -y, -z'

loop_
_atom_site_label
_atom_site_type_symbol
_atom_site_fract_x
_atom_site_fract_y
_atom_site_fract_z
_atom_site_U_iso_or_equiv
_atom_site_adp_type
_atom_site_occupancy
_atom_site_symmetry_multiplicity
_atom_site_calc_flag
_atom_site_refinement_flags
Cs1 Cs 0.33094(3) 0.554220(15) 0.169879(15) 0.03378(7) Uani 1 1 d .
Mg1 Mg 0.5000 0.5000 0.5000 0.0211(2) Uani 1 2 d S
C1 C 0.8555(4) 1.1921(2) 0.5533(2) 0.0242(5) Uani 1 1 d .
C2 C 0.8487(4) 1.1887(2) 0.3543(2) 0.0234(5) Uani 1 1 d .
C3 C 0.7325(4) 0.9764(2) 0.3582(2) 0.0271(5) Uani 1 1 d .
C4 C 0.2595(4) 1.0221(2) 0.2424(2) 0.0253(5) Uani 1 1 d .
C5 C 0.1600(4) 0.8072(2) 0.0486(2) 0.0258(5) Uani 1 1 d .
C6 C 0.2618(4) 1.0207(2) 0.0465(2) 0.0269(5) Uani 1 1 d .
N1 N 0.7766(3) 1.05338(19) 0.48899(19) 0.0276(4) Uani 1 1 d .
H1 H 0.7538 1.0127 0.5344 0.033 Uiso 1 1 calc R
N2 N 0.7680(3) 1.04940(19) 0.29286(18) 0.0261(4) Uani 1 1 d .
H2 H 0.7385 1.0062 0.2092 0.031 Uiso 1 1 calc R
N3 N 0.8948(3) 1.25927(19) 0.48500(18) 0.0258(4) Uani 1 1 d .
N4 N 0.2953(3) 1.09073(19) 0.17619(18) 0.0269(4) Uani 1 1 d .
N5 N 0.1900(3) 0.88270(19) 0.17823(18) 0.0272(4) Uani 1 1 d .
H5 H 0.1643 0.8412 0.2225 0.033 Uiso 1 1 calc R
N6 N 0.1941(3) 0.88115(19) -0.01418(19) 0.0285(4) Uani 1 1 d .
H6 H 0.1723 0.8387 -0.0970 0.034 Uiso 1 1 calc R
O1 O 0.6693(4) 0.85366(17) 0.30487(18) 0.0446(5) Uani 1 1 d .
O2 O 0.6381(5) 0.6896(2) 0.0447(3) 0.0660(8) Uani 1 1 d D
O3 O 0.8909(3) 1.25250(17) 0.67335(16) 0.0336(4) Uani 1 1 d .
O4 O 0.1968(3) 0.49785(18) 0.41625(19) 0.0330(4) Uani 1 1 d D
O5 O 0.2911(3) 1.07930(17) 0.36271(16) 0.0348(4) Uani 1 1 d .
O6 O 0.4907(3) 0.37004(18) 0.31499(18) 0.0324(4) Uani 1 1 d D
O7 O 0.8803(3) 1.24519(17) 0.28670(16) 0.0322(4) Uani 1 1 d .
O8 O 0.3647(3) 0.33963(16) 0.52836(17) 0.0277(4) Uani 1 1 d D
O9 O 0.1077(3) 0.68405(17) -0.00441(17) 0.0343(4) Uani 1 1 d .
O10 O 0.2896(4) 1.07699(18) -0.02145(17) 0.0426(5) Uani 1 1 d .
O11 O 0.7702(4) 0.4925(2) 0.2170(2) 0.0450(5) Uani 1 1 d D
H8A H 0.346(6) 0.261(2) 0.475(3) 0.068 Uiso 1 1 d D
H4A H 0.094(5) 0.427(3) 0.376(3) 0.068 Uiso 1 1 d D
H4B H 0.154(6) 0.561(3) 0.446(4) 0.068 Uiso 1 1 d D
H6A H 0.435(6) 0.2876(19) 0.274(3) 0.068 Uiso 1 1 d D
H6B H 0.586(5) 0.383(4) 0.285(4) 0.068 Uiso 1 1 d D
H11A H 0.862(5) 0.570(2) 0.251(4) 0.068 Uiso 1 1 d D
H2A H 0.650(6) 0.744(3) 0.014(4) 0.068 Uiso 1 1 d D
H8B H 0.247(4) 0.341(4) 0.537(4) 0.068 Uiso 1 1 d D
H2B H 0.689(6) 0.736(3) 0.1271(19) 0.068 Uiso 1 1 d D
H11B H 0.794(6) 0.438(3) 0.155(3) 0.068 Uiso 1 1 d D

loop_
_atom_site_aniso_label
_atom_site_aniso_U_11
_atom_site_aniso_U_22
_atom_site_aniso_U_33
_atom_site_aniso_U_23
_atom_site_aniso_U_13
_atom_site_aniso_U_12
Cs1 0.03890(11) 0.02720(10) 0.03122(10) 0.01075(7) 0.01166(7) 0.01002(7)
Mg1 0.0267(6) 0.0145(5) 0.0197(5) 0.0067(4) 0.0084(4) 0.0043(4)
C1 0.0310(12) 0.0198(11) 0.0216(11) 0.0085(9) 0.0109(9) 0.0087(9)
C2 0.0292(12) 0.0176(10) 0.0210(11) 0.0072(9) 0.0100(9) 0.0056(9)
C3 0.0337(13) 0.0213(12) 0.0229(11) 0.0089(10) 0.0088(10) 0.0069(10)
C4 0.0322(13) 0.0188(11) 0.0203(11) 0.0068(9) 0.0074(9) 0.0068(9)
C5 0.0290(12) 0.0204(12) 0.0228(11) 0.0074(10) 0.0079(9) 0.0057(9)
C6 0.0350(13) 0.0219(11) 0.0208(11) 0.0091(10) 0.0088(10) 0.0065(10)
N1 0.0432(12) 0.0194(9) 0.0208(9) 0.0112(8) 0.0118(9) 0.0073(9)
N2 0.0380(12) 0.0176(9) 0.0169(9) 0.0055(8) 0.0088(8) 0.0041(8)
N3 0.0373(11) 0.0174(9) 0.0212(9) 0.0084(8) 0.0124(8) 0.0054(8)
N4 0.0418(12) 0.0158(9) 0.0199(9) 0.0074(8) 0.0103(8) 0.0060(8)
N5 0.0429(12) 0.0171(9) 0.0193(9) 0.0082(8) 0.0104(8) 0.0066(8)
N6 0.0429(12) 0.0196(10) 0.0164(9) 0.0053(8) 0.0100(8) 0.0048(9)
O1 0.0791(15) 0.0162(9) 0.0279(9) 0.0073(8) 0.0164(10) 0.0045(9)
O2 0.115(2) 0.0292(12) 0.0498(14) 0.0117(11) 0.0431(15) 0.0144(13)
O3 0.0577(12) 0.0222(8) 0.0202(8) 0.0088(7) 0.0174(8) 0.0101(8)
O4 0.0295(10) 0.0203(9) 0.0405(10) 0.0091(8) 0.0075(8) 0.0073(7)
O5 0.0629(13) 0.0192(8) 0.0184(8) 0.0068(7) 0.0143(8) 0.0100(8)
O6 0.0421(11) 0.0211(8) 0.0289(9) 0.0062(8) 0.0186(8) 0.0057(8)
O7 0.0510(11) 0.0215(8) 0.0200(8) 0.0097(7) 0.0127(8) 0.0044(8)
O8 0.0334(9) 0.0184(8) 0.0279(9) 0.0091(7) 0.0116(7) 0.0046(7)
O9 0.0525(12) 0.0179(8) 0.0260(9) 0.0052(7) 0.0153(8) 0.0082(8)
O10 0.0779(15) 0.0251(9) 0.0237(9) 0.0132(8) 0.0189(9) 0.0097(9)
O11 0.0449(12) 0.0413(12) 0.0407(12) 0.0119(10) 0.0208(10) 0.0082(9)

loop_
_atom_type_symbol
_atom_type_description
_atom_type_scat_dispersion_real
_atom_type_scat_dispersion_imag
_atom_type_scat_source
C C 0.0033 0.0016 'International Tables Vol C Tables 4.2.6.8 and 6.1.1.4'
Cs Cs -0.3680 2.1192 'International Tables Vol C Tables 4.2.6.8 and 6.1.1.4'
Mg Mg 0.0486 0.0363 'International Tables Vol C Tables 4.2.6.8 and 6.1.1.4'
N N 0.0061 0.0033 'International Tables Vol C Tables 4.2.6.8 and 6.1.1.4'
O O 0.0106 0.0060 'International Tables Vol C Tables 4.2.6.8 and 6.1.1.4'
H H 0.0000 0.0000 'International Tables Vol C Tables 4.2.6.8 and 6.1.1.4'

loop_
_geom_angle_atom_site_label_1
_geom_angle_atom_site_label_2
_geom_angle_atom_site_label_3
_geom_angle
_geom_angle_site_symmetry_1
_geom_angle_site_symmetry_3
O2 Cs1 O9 66.35(7) 2_665 2_565
O2 Cs1 O3 157.57(7) 2_665 2_676
O9 Cs1 O3 91.97(5) 2_565 2_676
O2 Cs1 O11 61.93(8) 2_665 .
O9 Cs1 O11 120.22(5) 2_565 .
O3 Cs1 O11 139.43(5) 2_676 .
O2 Cs1 O1 124.55(7) 2_665 .
O9 Cs1 O1 158.61(5) 2_565 .
O3 Cs1 O1 74.15(5) 2_676 .
O11 Cs1 O1 79.75(6) . .
O2 Cs1 O8 117.79(7) 2_665 2_666
O9 Cs1 O8 128.55(4) 2_565 2_666
O3 Cs1 O8 79.70(5) 2_676 2_666
O11 Cs1 O8 61.30(5) . 2_666
O1 Cs1 O8 65.89(4) . 2_666
O2 Cs1 O2 77.54(7) 2_665 .
O9 Cs1 O2 124.53(6) 2_565 .
O3 Cs1 O2 113.09(5) 2_676 .
O11 Cs1 O2 70.33(7) . .
O1 Cs1 O2 51.41(5) . .
O8 Cs1 O2 104.96(6) 2_666 .
O2 Cs1 O9 100.37(6) 2_665 .
O9 Cs1 O9 81.99(4) 2_565 .
O3 Cs1 O9 69.49(4) 2_676 .
O11 Cs1 O9 134.03(5) . .
O1 Cs1 O9 77.95(5) . .
O8 Cs1 O9 137.65(4) 2_666 .
O2 Cs1 O9 64.28(7) . .
O2 Cs1 O6 74.00(6) 2_665 .
O9 Cs1 O6 88.42(4) 2_565 .
O3 Cs1 O6 112.79(4) 2_676 .
O11 Cs1 O6 50.62(5) . .
O1 Cs1 O6 111.78(5) . .
O8 Cs1 O6 51.08(4) 2_666 .
O2 Cs1 O6 120.93(6) . .
O9 Cs1 O6 170.26(4) . .
O2 Cs1 O4 114.01(5) 2_665 .
O9 Cs1 O4 79.25(4) 2_565 .
O3 Cs1 O4 64.52(4) 2_676 .
O11 Cs1 O4 95.83(5) . .
O1 Cs1 O4 108.00(4) . .
O8 Cs1 O4 51.19(4) 2_666 .
O2 Cs1 O4 155.99(6) . .
O9 Cs1 O4 129.20(4) . .
O6 Cs1 O4 49.66(4) . .
O2 Cs1 Mg1 103.69(5) 2_665 .
O9 Cs1 Mg1 99.89(3) 2_565 .
O3 Cs1 Mg1 84.97(3) 2_676 .
O11 Cs1 Mg1 66.85(4) . .
O1 Cs1 Mg1 95.11(3) . .
O8 Cs1 Mg1 29.31(3) 2_666 .
O2 Cs1 Mg1 129.55(6) . .
O9 Cs1 Mg1 154.46(3) . .
O6 Cs1 Mg1 29.70(3) . .
O4 Cs1 Mg1 29.82(3) . .
O2 Cs1 Cs1 82.13(6) 2_665 2_565
O9 Cs1 Cs1 42.22(3) 2_565 2_565
O3 Cs1 Cs1 77.56(3) 2_676 2_565
O11 Cs1 Cs1 142.82(4) . 2_565
O1 Cs1 Cs1 117.37(4) . 2_565
O8 Cs1 Cs1 154.69(3) 2_666 2_565
O2 Cs1 Cs1 94.11(6) . 2_565
O9 Cs1 Cs1 39.77(3) . 2_565
O6 Cs1 Cs1 130.62(3) . 2_565
O4 Cs1 Cs1 107.97(3) . 2_565
Mg1 Cs1 Cs1 136.321(6) . 2_565
O2 Cs1 H6B 67.0(6) 2_665 .
O9 Cs1 H6B 96.0(6) 2_565 .
O3 Cs1 H6B 123.8(5) 2_676 .
O11 Cs1 H6B 37.1(4) . .
O1 Cs1 H6B 105.3(6) . .
O8 Cs1 H6B 52.7(7) 2_666 .
O2 Cs1 H6B 107.3(3) . .
O9 Cs1 H6B 166.7(5) . .
O6 Cs1 H6B 13.8(3) . .
O4 Cs1 H6B 62.7(4) . .
Mg1 Cs1 H6B 38.8(5) . .
Cs1 Cs1 H6B 136.7(7) 2_565 .
O2 Cs1 H11A 72.3(5) 2_665 .
O9 Cs1 H11A 133.7(4) 2_565 .
O3 Cs1 H11A 130.0(5) 2_676 .
O11 Cs1 H11A 13.7(4) . .
O1 Cs1 H11A 66.1(4) . .
O8 Cs1 H11A 57.3(6) 2_666 .
O2 Cs1 H11A 62.2(6) . .
O9 Cs1 H11A 126.3(6) . .
O6 Cs1 H11A 60.2(5) . .
O4 Cs1 H11A 100.0(6) . .
Mg1 Cs1 H11A 70.2(6) . .
Cs1 Cs1 H11A 148.0(6) 2_565 .
H6B Cs1 H11A 47.5(6) . .
O2 Cs1 H2B 88.6(6) 2_665 .
O9 Cs1 H2B 139.2(4) 2_565 .
O3 Cs1 H2B 105.8(7) 2_676 .
O11 Cs1 H2B 66.8(7) . .
O1 Cs1 H2B 37.6(5) . .
O8 Cs1 H2B 91.2(4) 2_666 .
O2 Cs1 H2B 14.8(3) . .
O9 Cs1 H2B 71.0(7) . .
O6 Cs1 H2B 116.1(7) . .
O4 Cs1 H2B 141.5(4) . .
Mg1 Cs1 H2B 117.7(5) . .
Cs1 Cs1 H2B 105.6(5) 2_565 .
H6B Cs1 H2B 103.4(8) . .
H11A Cs1 H2B 56.0(8) . .
O8 Mg1 O8 180.0 2_666 .
O8 Mg1 O6 91.29(7) 2_666 2_666
O8 Mg1 O6 88.71(7) . 2_666
O8 Mg1 O6 88.71(7) 2_666 .
O8 Mg1 O6 91.29(7) . .
O6 Mg1 O6 180.0 2_666 .
O8 Mg1 O4 89.95(7) 2_666 2_666
O8 Mg1 O4 90.05(7) . 2_666
O6 Mg1 O4 89.04(8) 2_666 2_666
O6 Mg1 O4 90.96(8) . 2_666
O8 Mg1 O4 90.05(7) 2_666 .
O8 Mg1 O4 89.95(7) . .
O6 Mg1 O4 90.96(8) 2_666 .
O6 Mg1 O4 89.04(8) . .
O4 Mg1 O4 180.000(1) 2_666 .
O8 Mg1 Cs1 50.84(5) 2_666 .
O8 Mg1 Cs1 129.16(5) . .
O6 Mg1 Cs1 124.91(5) 2_666 .
O6 Mg1 Cs1 55.09(5) . .
O4 Mg1 Cs1 123.16(6) 2_666 .
O4 Mg1 Cs1 56.84(5) . .
O8 Mg1 Cs1 129.16(5) 2_666 2_666
O8 Mg1 Cs1 50.84(5) . 2_666
O6 Mg1 Cs1 55.09(5) 2_666 2_666
O6 Mg1 Cs1 124.91(5) . 2_666
O4 Mg1 Cs1 56.84(6) 2_666 2_666
O4 Mg1 Cs1 123.16(5) . 2_666
Cs1 Mg1 Cs1 180.0 . 2_666
O3 C1 N3 121.7(2) . .
O3 C1 N1 118.8(2) . .
N3 C1 N1 119.5(2) . .
O7 C2 N3 121.9(2) . .
O7 C2 N2 118.4(2) . .
N3 C2 N2 119.66(19) . .
O1 C3 N1 122.6(2) . .
O1 C3 N2 123.4(2) . .
N1 C3 N2 114.1(2) . .
O5 C4 N4 122.5(2) . .
O5 C4 N5 117.3(2) . .
N4 C4 N5 120.1(2) . .
O9 C5 N6 123.9(2) . .
O9 C5 N5 122.4(2) . .
N6 C5 N5 113.8(2) . .
O10 C6 N4 122.4(2) . .
O10 C6 N6 118.0(2) . .
N4 C6 N6 119.6(2) . .
C3 N1 C1 124.12(19) . .
C3 N1 H1 117.9 . .
C1 N1 H1 117.9 . .
C3 N2 C2 123.42(19) . .
C3 N2 H2 118.3 . .
C2 N2 H2 118.3 . .
C2 N3 C1 119.17(19) . .
C4 N4 C6 118.64(19) . .
C5 N5 C4 123.68(19) . .
C5 N5 H5 118.2 . .
C4 N5 H5 118.2 . .
C5 N6 C6 124.1(2) . .
C5 N6 H6 117.9 . .
C6 N6 H6 117.9 . .
C3 O1 Cs1 157.27(19) . .
Cs1 O2 Cs1 102.46(7) 2_665 .
Cs1 O2 H2A 102(3) 2_665 .
Cs1 O2 H2A 142(3) . .
Cs1 O2 H2B 139(3) 2_665 .
Cs1 O2 H2B 72(3) . .
H2A O2 H2B 107(4) . .
C1 O3 Cs1 129.57(16) . 2_676
Mg1 O4 Cs1 93.34(6) . .
Mg1 O4 H4A 121(3) . .
Cs1 O4 H4A 104(3) . .
Mg1 O4 H4B 124(3) . .
Cs1 O4 H4B 98(3) . .
H4A O4 H4B 109(4) . .
Mg1 O6 Cs1 95.21(6) . .
Mg1 O6 H6A 128(3) . .
Cs1 O6 H6A 118(3) . .
Mg1 O6 H6B 124(3) . .
Cs1 O6 H6B 79(3) . .
H6A O6 H6B 102(4) . .
Mg1 O8 Cs1 99.86(6) . 2_666
Mg1 O8 H8A 121(3) . .
Cs1 O8 H8A 116(3) 2_666 .
Mg1 O8 H8B 110(3) . .
Cs1 O8 H8B 102(3) 2_666 .
H8A O8 H8B 107(4) . .
C5 O9 Cs1 134.44(16) . 2_565
C5 O9 Cs1 116.40(15) . .
Cs1 O9 Cs1 98.01(4) 2_565 .
Cs1 O11 H11A 102(3) . .
Cs1 O11 H11B 120(3) . .
H11A O11 H11B 111(4) . .

loop_
_geom_bond_atom_site_label_1
_geom_bond_atom_site_label_2
_geom_bond_distance
_geom_bond_site_symmetry_2
Cs1 O2 3.012(2) 2_665
Cs1 O9 3.1396(19) 2_565
Cs1 O3 3.1521(18) 2_676
Cs1 O11 3.193(2) .
Cs1 O1 3.2048(18) .
Cs1 O8 3.2723(17) 2_666
Cs1 O2 3.282(2) .
Cs1 O9 3.2983(18) .
Cs1 O6 3.4240(19) .
Cs1 O4 3.487(2) .
Cs1 Mg1 4.15805(18) .
Cs1 Cs1 4.8605(4) 2_565
Cs1 H6B 3.36(4) .
Cs1 H11A 3.47(4) .
Cs1 H2B 3.12(4) .
Mg1 O8 2.0658(16) 2_666
Mg1 O8 2.0658(16) .
Mg1 O6 2.0687(17) 2_666
Mg1 O6 2.0687(17) .
Mg1 O4 2.0711(18) 2_666
Mg1 O4 2.0711(18) .
Mg1 Cs1 4.15805(18) 2_666
C1 O3 1.241(3) .
C1 N3 1.353(3) .
C1 N1 1.374(3) .
C2 O7 1.242(3) .
C2 N3 1.347(3) .
C2 N2 1.380(3) .
C3 O1 1.216(3) .
C3 N1 1.358(3) .
C3 N2 1.371(3) .
C4 O5 1.247(3) .
C4 N4 1.339(3) .
C4 N5 1.381(3) .
C5 O9 1.223(3) .
C5 N6 1.353(3) .
C5 N5 1.363(3) .
C6 O10 1.239(3) .
C6 N4 1.351(3) .
C6 N6 1.383(3) .
N1 H1 0.8600 .
N2 H2 0.8600 .
N5 H5 0.8600 .
N6 H6 0.8600 .
O2 Cs1 3.012(2) 2_665
O2 H2A 0.838(18) .
O2 H2B 0.841(19) .
O3 Cs1 3.1521(18) 2_676
O4 H4A 0.824(19) .
O4 H4B 0.817(19) .
O6 H6A 0.820(19) .
O6 H6B 0.815(19) .
O8 Cs1 3.2723(17) 2_666
O8 H8A 0.829(19) .
O8 H8B 0.828(19) .
O9 Cs1 3.1396(18) 2_565
O11 H11A 0.838(19) .
O11 H11B 0.829(19) .
